data_1512943
loop_
_publ_author_name
'Timothy J. Boyle'
'Leigh Anna M. Ottley'

_publ_section_title
;
 Structural characterization of the coordination behavior of
 4,4'-di-methoxy,2,2'-di-ol-benzophenone modified metal
 alkoxides
;
_journal_issue 1
_journal_name_full 'Inorganica Chimica Acta'
_journal_page_first 69
_journal_page_last 80
_journal_paper_doi 10.1016/j.ica.2010.08.047
_journal_volume 364
_journal_year 2010
_chemical_formula_sum 'C60 H78 N2 O16 W2'
_chemical_formula_weight 1450.94
_chemical_name_systematic
; 
 ? 
;
_space_group_IT_number 14
_symmetry_cell_setting monoclinic
_symmetry_space_group_name_Hall '-P 2yn'
_symmetry_space_group_name_H-M 'P 1 21/n 1'
_atom_sites_solution_hydrogens geom
_atom_sites_solution_primary direct
_atom_sites_solution_secondary difmap
_audit_creation_method SHELXL-97
_cell_angle_alpha 90.00
_cell_angle_beta 95.895(5)
_cell_angle_gamma 90.00
_cell_formula_units_Z 2
_cell_length_a 12.598(5)
_cell_length_b 16.560(6)
_cell_length_c 14.716(5)
_cell_measurement_temperature 173(2)
_cell_volume 3053.9(19)
_computing_cell_refinement 'Bruker SMART'
_computing_data_collection 'Bruker SMART'
_computing_data_reduction 'Bruker SAINT'
_computing_molecular_graphics 'Bruker SHELXTL'
_computing_publication_material 'Bruker SHELXTL'
_computing_structure_refinement 'SHELXL-97 (Sheldrick, 1997)'
_computing_structure_solution 'SHELXS-97 (Sheldrick, 1990)'
_diffrn_ambient_temperature 173(2)
_diffrn_measured_fraction_theta_full 0.993
_diffrn_measured_fraction_theta_max 0.993
_diffrn_measurement_device_type 'CCD area detector'
_diffrn_measurement_method 'phi and omega scans'
_diffrn_radiation_monochromator graphite
_diffrn_radiation_source 'fine-focus sealed tube'
_diffrn_radiation_type MoK\a
_diffrn_radiation_wavelength 0.71073
_diffrn_reflns_av_R_equivalents 0.0764
_diffrn_reflns_av_sigmaI/netI 0.0731
_diffrn_reflns_limit_h_max 15
_diffrn_reflns_limit_h_min -15
_diffrn_reflns_limit_k_max 19
_diffrn_reflns_limit_k_min -19
_diffrn_reflns_limit_l_max 17
_diffrn_reflns_limit_l_min -17
_diffrn_reflns_number 21058
_diffrn_reflns_theta_full 25.31
_diffrn_reflns_theta_max 25.31
_diffrn_reflns_theta_min 1.86
_exptl_absorpt_coefficient_mu 3.831
_exptl_absorpt_correction_T_max 0.756
_exptl_absorpt_correction_T_min 0.632
_exptl_absorpt_correction_type empirical
_exptl_absorpt_process_details SADABS
_exptl_crystal_colour yellow
_exptl_crystal_density_diffrn 1.578
_exptl_crystal_density_meas ?
_exptl_crystal_density_method 'not measured'
_exptl_crystal_description irregular
_exptl_crystal_F_000 1456
_exptl_crystal_size_max 0.137
_exptl_crystal_size_mid 0.102
_exptl_crystal_size_min 0.073
_refine_diff_density_max 1.674
_refine_diff_density_min -2.368
_refine_diff_density_rms 0.168
_refine_ls_extinction_method none
_refine_ls_goodness_of_fit_ref 1.110
_refine_ls_hydrogen_treatment constr
_refine_ls_matrix_type full
_refine_ls_number_parameters 369
_refine_ls_number_reflns 5531
_refine_ls_number_restraints 0
_refine_ls_restrained_S_all 1.110
_refine_ls_R_factor_all 0.0826
_refine_ls_R_factor_gt 0.0553
_refine_ls_shift/su_max 0.007
_refine_ls_shift/su_mean 0.000
_refine_ls_structure_factor_coef Fsqd
_refine_ls_weighting_details 'calc w=1/[\s^2^(Fo^2^)+(0.0552P)^2^+0.0000P] where P=(Fo^2^+2Fc^2^)/3'
_refine_ls_weighting_scheme calc
_refine_ls_wR_factor_gt 0.1100
_refine_ls_wR_factor_ref 0.1198
_reflns_number_gt 4118
_reflns_number_total 5531
_reflns_threshold_expression >2sigma(I)
_cod_data_source_file 2010-69.cif
_cod_data_source_block 10mr311s
_cod_depositor_comments
;
The following automatic conversions were performed:

'_symmetry_cell_setting' value 'Monoclinic' changed to 'monoclinic'
according to the built-in table from CIF Core dictionary named
'cif_core.dic' version 2.4.1 from 2010-06-29.

Automatic conversion script
Id: cif_fix_values 1891 2012-01-12 08:04:46Z andrius 

The following automatic conversions were performed:

'_exptl_crystal_density_meas' value 'not measured' was changed to '?'
- the value is perceived as not measured.

Automatic conversion script
Id: cif_fix_values 3008 2015-01-20 13:52:24Z robertas 
;
_cod_original_cell_volume 3054.0(19)
_cod_original_sg_symbol_H-M P2(1)/n
_cod_database_code 1512943

loop_
_symmetry_equiv_pos_as_xyz
'x, y, z'
'-x+1/2, y+1/2, -z+1/2'
'-x, -y, -z'
'x-1/2, -y-1/2, z-1/2'

loop_
_atom_site_label
_atom_site_type_symbol
_atom_site_fract_x
_atom_site_fract_y
_atom_site_fract_z
_atom_site_U_iso_or_equiv
_atom_site_adp_type
_atom_site_occupancy
_atom_site_symmetry_multiplicity
_atom_site_calc_flag
_atom_site_refinement_flags
W1 W 0.25982(3) 0.08482(2) -0.01711(2) 0.02237(12) Uani 1 1 d .
O1 O 0.3215(4) 0.0504(3) 0.1046(4) 0.0275(14) Uani 1 1 d .
O2 O 0.4326(4) 0.1016(3) -0.0307(4) 0.0292(14) Uani 1 1 d .
O3 O 0.4918(5) 0.0881(4) 0.4058(4) 0.0385(15) Uani 1 1 d .
O4 O 0.2763(5) 0.1901(4) 0.0278(4) 0.0342(15) Uani 1 1 d .
O5 O 0.2464(5) 0.1191(4) -0.1370(4) 0.0317(14) Uani 1 1 d .
O6 O 0.1223(4) -0.2364(4) 0.1088(4) 0.0380(16) Uani 1 1 d .
O7 O 0.2897(4) -0.0258(3) -0.0528(4) 0.0251(13) Uani 1 1 d .
O8 O 0.1302(4) 0.0688(4) 0.0046(4) 0.0312(15) Uani 1 1 d .
N1 N 1.1215(7) 0.0629(6) 0.3148(6) 0.055(3) Uani 1 1 d .
C1 C 0.4091(6) 0.0728(5) 0.1593(6) 0.0236(18) Uani 1 1 d .
C2 C 0.4034(6) 0.0680(5) 0.2528(6) 0.025(2) Uani 1 1 d .
H2 H 0.3400 0.0489 0.2754 0.030 Uiso 1 1 calc R
C3 C 0.4895(7) 0.0910(5) 0.3133(6) 0.0274(19) Uani 1 1 d .
C4 C 0.3978(8) 0.0624(7) 0.4436(6) 0.049(3) Uani 1 1 d .
H4A H 0.3383 0.0979 0.4219 0.074 Uiso 1 1 calc R
H4B H 0.4096 0.0649 0.5104 0.074 Uiso 1 1 calc R
H4C H 0.3809 0.0068 0.4245 0.074 Uiso 1 1 calc R
C5 C 0.5834(7) 0.1191(5) 0.2804(6) 0.030(2) Uani 1 1 d .
H5 H 0.6429 0.1344 0.3217 0.035 Uiso 1 1 calc R
C6 C 0.5886(6) 0.1241(5) 0.1889(6) 0.0257(19) Uani 1 1 d .
H6 H 0.6523 0.1436 0.1672 0.031 Uiso 1 1 calc R
C7 C 0.5021(6) 0.1013(5) 0.1248(6) 0.0233(19) Uani 1 1 d .
C8 C 0.5111(7) 0.1104(5) 0.0286(6) 0.0239(19) Uani 1 1 d .
C9 C 0.2341(8) 0.2333(5) 0.1009(6) 0.037(2) Uani 1 1 d .
H9A H 0.2514 0.2035 0.1589 0.044 Uiso 1 1 calc R
H9B H 0.1555 0.2365 0.0888 0.044 Uiso 1 1 calc R
C10 C 0.2801(8) 0.3178(6) 0.1104(6) 0.036(2) Uani 1 1 d .
C11 C 0.3982(9) 0.3119(7) 0.1394(9) 0.066(4) Uani 1 1 d .
H11A H 0.4341 0.2881 0.0899 0.099 Uiso 1 1 calc R
H11B H 0.4100 0.2777 0.1939 0.099 Uiso 1 1 calc R
H11C H 0.4270 0.3659 0.1534 0.099 Uiso 1 1 calc R
C12 C 0.2239(9) 0.3611(6) 0.1850(7) 0.051(3) Uani 1 1 d .
H12A H 0.2485 0.4172 0.1903 0.077 Uiso 1 1 calc R
H12B H 0.2409 0.3335 0.2435 0.077 Uiso 1 1 calc R
H12C H 0.1465 0.3602 0.1684 0.077 Uiso 1 1 calc R
C13 C 0.2584(8) 0.3631(6) 0.0217(7) 0.044(3) Uani 1 1 d .
H13A H 0.2848 0.4186 0.0297 0.066 Uiso 1 1 calc R
H13B H 0.1814 0.3640 0.0033 0.066 Uiso 1 1 calc R
H13C H 0.2948 0.3363 -0.0257 0.066 Uiso 1 1 calc R
C14 C 0.2925(10) 0.1876(8) -0.1852(8) 0.065(3) Uani 1 1 d .
H14A H 0.3587 0.2061 -0.1492 0.078 Uiso 1 1 calc R
H14B H 0.2412 0.2331 -0.1899 0.078 Uiso 1 1 calc R
C15 C 0.3172(8) 0.1641(6) -0.2787(7) 0.041(3) Uani 1 1 d .
C16 C 0.3918(14) 0.0920(9) -0.2661(11) 0.112(6) Uani 1 1 d .
H16A H 0.4497 0.1040 -0.2183 0.169 Uiso 1 1 calc R
H16B H 0.4218 0.0806 -0.3236 0.169 Uiso 1 1 calc R
H16C H 0.3520 0.0447 -0.2481 0.169 Uiso 1 1 calc R
C17 C 0.2148(11) 0.1475(8) -0.3373(8) 0.081(5) Uani 1 1 d .
H17A H 0.1749 0.1053 -0.3088 0.122 Uiso 1 1 calc R
H17B H 0.2308 0.1294 -0.3978 0.122 Uiso 1 1 calc R
H17C H 0.1719 0.1969 -0.3435 0.122 Uiso 1 1 calc R
C18 C 0.3757(11) 0.2318(9) -0.3174(10) 0.097(5) Uani 1 1 d .
H18A H 0.3321 0.2809 -0.3186 0.146 Uiso 1 1 calc R
H18B H 0.3904 0.2182 -0.3797 0.146 Uiso 1 1 calc R
H18C H 0.4431 0.2410 -0.2794 0.146 Uiso 1 1 calc R
C19 C 0.2932(6) -0.0965(4) -0.0071(5) 0.0205(18) Uani 1 1 d .
C20 C 0.2026(6) -0.1282(5) 0.0267(5) 0.0236(19) Uani 1 1 d .
H20 H 0.1368 -0.0998 0.0171 0.028 Uiso 1 1 calc R
C21 C 0.2070(7) -0.2002(5) 0.0740(6) 0.030(2) Uani 1 1 d .
C22 C 0.3014(7) -0.2429(5) 0.0884(6) 0.030(2) Uani 1 1 d .
H22 H 0.3040 -0.2931 0.1198 0.036 Uiso 1 1 calc R
C23 C 0.3934(6) -0.2108(5) 0.0559(6) 0.028(2) Uani 1 1 d .
H23 H 0.4595 -0.2384 0.0678 0.034 Uiso 1 1 calc R
C24 C 0.3892(6) -0.1394(5) 0.0066(5) 0.0217(18) Uani 1 1 d .
C25 C 0.0217(7) -0.1965(6) 0.0933(8) 0.050(3) Uani 1 1 d .
H25A H 0.0247 -0.1452 0.1267 0.075 Uiso 1 1 calc R
H25B H -0.0340 -0.2308 0.1148 0.075 Uiso 1 1 calc R
H25C H 0.0052 -0.1861 0.0278 0.075 Uiso 1 1 calc R
C26 C 1.0923(9) 0.0492(6) 0.2273(7) 0.046(3) Uani 1 1 d .
H26 H 1.1476 0.0466 0.1881 0.055 Uiso 1 1 calc R
C27 C 0.9909(9) 0.0384(6) 0.1879(8) 0.049(3) Uani 1 1 d .
H27 H 0.9761 0.0290 0.1242 0.059 Uiso 1 1 calc R
C28 C 0.9118(9) 0.0419(7) 0.2437(9) 0.056(3) Uani 1 1 d .
H28 H 0.8396 0.0341 0.2196 0.067 Uiso 1 1 calc R
C29 C 1.0422(11) 0.0669(6) 0.3683(8) 0.060(3) Uani 1 1 d .
H29 H 1.0588 0.0773 0.4317 0.072 Uiso 1 1 calc R
C30 C 0.9362(10) 0.0564(7) 0.3341(9) 0.065(4) Uani 1 1 d .
H30 H 0.8813 0.0594 0.3737 0.078 Uiso 1 1 calc R

loop_
_atom_site_aniso_label
_atom_site_aniso_U_11
_atom_site_aniso_U_22
_atom_site_aniso_U_33
_atom_site_aniso_U_23
_atom_site_aniso_U_13
_atom_site_aniso_U_12
W1 0.01848(18) 0.02241(19) 0.02673(19) 0.00009(17) 0.00477(12) 0.00241(17)
O1 0.021(3) 0.032(3) 0.031(3) 0.000(3) 0.008(3) -0.005(3)
O2 0.018(3) 0.039(4) 0.031(3) -0.002(3) 0.004(3) -0.008(3)
O3 0.031(4) 0.058(4) 0.027(3) 0.004(3) 0.006(3) -0.004(3)
O4 0.035(4) 0.034(4) 0.037(4) 0.003(3) 0.016(3) 0.001(3)
O5 0.028(4) 0.038(4) 0.028(3) 0.006(3) -0.001(3) -0.006(3)
O6 0.021(3) 0.036(4) 0.060(4) 0.013(3) 0.012(3) 0.002(3)
O7 0.027(3) 0.023(3) 0.027(3) 0.000(3) 0.013(3) 0.001(3)
O8 0.005(3) 0.045(4) 0.045(4) 0.005(3) 0.010(3) 0.010(3)
N1 0.053(6) 0.067(7) 0.044(6) 0.001(5) 0.005(5) -0.012(5)
C1 0.021(4) 0.022(5) 0.029(5) -0.001(4) 0.006(4) 0.000(3)
C2 0.016(4) 0.030(5) 0.032(5) 0.006(4) 0.009(4) -0.004(3)
C3 0.030(5) 0.026(5) 0.026(5) 0.001(4) 0.001(4) 0.002(4)
C4 0.053(7) 0.070(8) 0.027(6) 0.010(5) 0.014(5) 0.000(6)
C5 0.023(5) 0.029(5) 0.036(6) -0.002(4) 0.003(4) 0.002(4)
C6 0.015(4) 0.028(5) 0.034(5) 0.000(4) 0.006(4) 0.000(4)
C7 0.016(4) 0.020(5) 0.035(5) -0.001(4) 0.007(4) 0.003(3)
C8 0.023(5) 0.018(4) 0.031(5) -0.004(4) 0.006(4) 0.002(3)
C9 0.041(6) 0.032(6) 0.040(6) -0.009(4) 0.019(5) 0.000(4)
C10 0.034(6) 0.038(6) 0.034(6) -0.001(4) 0.005(4) 0.005(4)
C11 0.044(7) 0.050(7) 0.101(10) -0.021(7) -0.003(7) -0.001(6)
C12 0.079(9) 0.043(6) 0.034(6) -0.003(5) 0.020(6) 0.015(6)
C13 0.052(7) 0.035(6) 0.048(6) -0.002(5) 0.021(5) 0.012(5)
C14 0.062(8) 0.076(9) 0.057(8) 0.004(7) 0.006(6) 0.019(7)
C15 0.051(7) 0.040(6) 0.033(6) 0.003(5) 0.012(5) 0.013(5)
C16 0.144(17) 0.071(11) 0.126(15) 0.018(10) 0.030(12) 0.048(11)
C17 0.104(12) 0.092(11) 0.043(8) 0.016(7) -0.017(7) -0.035(9)
C18 0.092(11) 0.098(12) 0.105(12) 0.053(10) 0.029(9) 0.004(9)
C19 0.021(4) 0.011(4) 0.030(5) -0.002(3) 0.005(4) 0.000(3)
C20 0.016(4) 0.023(5) 0.031(5) 0.001(4) -0.002(4) 0.005(3)
C21 0.027(5) 0.029(5) 0.035(5) 0.007(4) 0.014(4) 0.001(4)
C22 0.038(5) 0.020(5) 0.033(5) 0.008(4) 0.012(4) 0.002(4)
C23 0.012(4) 0.038(5) 0.035(5) 0.007(4) 0.007(4) 0.001(4)
C24 0.020(4) 0.022(4) 0.025(5) 0.001(4) 0.011(4) 0.001(3)
C25 0.023(5) 0.055(7) 0.074(8) 0.010(6) 0.012(5) -0.001(5)
C26 0.046(7) 0.054(7) 0.040(6) 0.006(5) 0.014(5) -0.006(5)
C27 0.044(7) 0.052(7) 0.050(7) 0.006(5) 0.000(5) 0.001(5)
C28 0.037(7) 0.064(8) 0.067(9) -0.001(6) 0.007(6) -0.010(6)
C29 0.096(11) 0.048(7) 0.039(7) -0.005(5) 0.017(7) -0.016(7)
C30 0.058(8) 0.063(8) 0.078(10) -0.013(7) 0.035(7) -0.009(6)

loop_
_atom_type_symbol
_atom_type_description
_atom_type_scat_dispersion_real
_atom_type_scat_dispersion_imag
_atom_type_scat_source
C C 0.0033 0.0016 'International Tables Vol C Tables 4.2.6.8 and 6.1.1.4'
H H 0.0000 0.0000 'International Tables Vol C Tables 4.2.6.8 and 6.1.1.4'
O O 0.0106 0.0060 'International Tables Vol C Tables 4.2.6.8 and 6.1.1.4'
W W -0.8490 6.8722 'International Tables Vol C Tables 4.2.6.8 and 6.1.1.4'
N N 0.0061 0.0033 'International Tables Vol C Tables 4.2.6.8 and 6.1.1.4'

loop_
_geom_angle_atom_site_label_1
_geom_angle_atom_site_label_2
_geom_angle_atom_site_label_3
_geom_angle
_geom_angle_site_symmetry_3
O8 W1 O5 103.3(3) .
O8 W1 O4 98.7(3) .
O5 W1 O4 92.7(3) .
O8 W1 O7 96.8(3) .
O5 W1 O7 91.9(3) .
O4 W1 O7 162.3(3) .
O8 W1 O1 94.6(3) .
O5 W1 O1 162.0(2) .
O4 W1 O1 85.9(3) .
O7 W1 O1 84.5(2) .
O8 W1 O2 174.2(2) .
O5 W1 O2 82.5(2) .
O4 W1 O2 80.9(2) .
O7 W1 O2 82.8(2) .
O1 W1 O2 79.6(2) .
C1 O1 W1 133.4(5) .
C8 O2 W1 131.2(5) .
C3 O3 C4 118.0(7) .
C9 O4 W1 133.8(5) .
C14 O5 W1 133.5(6) .
C21 O6 C25 116.9(7) .
C19 O7 W1 132.7(5) .
C26 N1 C29 115.7(10) .
O1 C1 C2 117.0(7) .
O1 C1 C7 122.5(8) .
C2 C1 C7 120.5(8) .
C3 C2 C1 120.3(7) .
C3 C2 H2 119.8 .
C1 C2 H2 119.8 .
O3 C3 C2 124.6(8) .
O3 C3 C5 115.2(8) .
C2 C3 C5 120.2(8) .
O3 C4 H4A 109.5 .
O3 C4 H4B 109.5 .
H4A C4 H4B 109.5 .
O3 C4 H4C 109.5 .
H4A C4 H4C 109.5 .
H4B C4 H4C 109.5 .
C6 C5 C3 119.4(8) .
C6 C5 H5 120.3 .
C3 C5 H5 120.3 .
C5 C6 C7 122.1(8) .
C5 C6 H6 118.9 .
C7 C6 H6 118.9 .
C1 C7 C6 117.5(8) .
C1 C7 C8 122.9(8) .
C6 C7 C8 119.6(7) .
O2 C8 C7 122.3(8) .
O2 C8 C24 115.4(8) 3_655
C7 C8 C24 122.1(8) 3_655
O4 C9 C10 111.2(7) .
O4 C9 H9A 109.4 .
C10 C9 H9A 109.4 .
O4 C9 H9B 109.4 .
C10 C9 H9B 109.4 .
H9A C9 H9B 108.0 .
C13 C10 C11 111.4(9) .
C13 C10 C9 110.3(8) .
C11 C10 C9 108.8(8) .
C13 C10 C12 109.2(8) .
C11 C10 C12 109.9(9) .
C9 C10 C12 107.2(8) .
C10 C11 H11A 109.5 .
C10 C11 H11B 109.5 .
H11A C11 H11B 109.5 .
C10 C11 H11C 109.5 .
H11A C11 H11C 109.5 .
H11B C11 H11C 109.5 .
C10 C12 H12A 109.5 .
C10 C12 H12B 109.5 .
H12A C12 H12B 109.5 .
C10 C12 H12C 109.5 .
H12A C12 H12C 109.5 .
H12B C12 H12C 109.5 .
C10 C13 H13A 109.5 .
C10 C13 H13B 109.5 .
H13A C13 H13B 109.5 .
C10 C13 H13C 109.5 .
H13A C13 H13C 109.5 .
H13B C13 H13C 109.5 .
O5 C14 C15 111.7(9) .
O5 C14 H14A 109.3 .
C15 C14 H14A 109.3 .
O5 C14 H14B 109.3 .
C15 C14 H14B 109.3 .
H14A C14 H14B 107.9 .
C18 C15 C14 108.4(10) .
C18 C15 C17 110.4(10) .
C14 C15 C17 109.2(10) .
C18 C15 C16 108.4(11) .
C14 C15 C16 106.0(10) .
C17 C15 C16 114.2(11) .
C15 C16 H16A 109.5 .
C15 C16 H16B 109.5 .
H16A C16 H16B 109.5 .
C15 C16 H16C 109.5 .
H16A C16 H16C 109.5 .
H16B C16 H16C 109.5 .
C15 C17 H17A 109.5 .
C15 C17 H17B 109.5 .
H17A C17 H17B 109.5 .
C15 C17 H17C 109.5 .
H17A C17 H17C 109.5 .
H17B C17 H17C 109.5 .
C15 C18 H18A 109.5 .
C15 C18 H18B 109.5 .
H18A C18 H18B 109.5 .
C15 C18 H18C 109.5 .
H18A C18 H18C 109.5 .
H18B C18 H18C 109.5 .
O7 C19 C20 121.2(7) .
O7 C19 C24 119.8(7) .
C20 C19 C24 118.9(7) .
C21 C20 C19 120.9(7) .
C21 C20 H20 119.5 .
C19 C20 H20 119.5 .
O6 C21 C20 125.1(8) .
O6 C21 C22 114.2(7) .
C20 C21 C22 120.7(8) .
C21 C22 C23 118.8(8) .
C21 C22 H22 120.6 .
C23 C22 H22 120.6 .
C24 C23 C22 120.9(8) .
C24 C23 H23 119.6 .
C22 C23 H23 119.6 .
C23 C24 C19 119.7(7) .
C23 C24 C8 118.0(7) 3_655
C19 C24 C8 122.3(7) 3_655
O6 C25 H25A 109.5 .
O6 C25 H25B 109.5 .
H25A C25 H25B 109.5 .
O6 C25 H25C 109.5 .
H25A C25 H25C 109.5 .
H25B C25 H25C 109.5 .
N1 C26 C27 126.3(10) .
N1 C26 H26 116.8 .
C27 C26 H26 116.8 .
C28 C27 C26 117.0(11) .
C28 C27 H27 121.5 .
C26 C27 H27 121.5 .
C27 C28 C30 119.6(11) .
C27 C28 H28 120.2 .
C30 C28 H28 120.2 .
N1 C29 C30 121.9(11) .
N1 C29 H29 119.0 .
C30 C29 H29 119.0 .
C28 C30 C29 119.4(11) .
C28 C30 H30 120.3 .
C29 C30 H30 120.3 .

loop_
_geom_bond_atom_site_label_1
_geom_bond_atom_site_label_2
_geom_bond_distance
_geom_bond_site_symmetry_2
W1 O8 1.717(5) .
W1 O5 1.845(6) .
W1 O4 1.868(6) .
W1 O7 1.952(5) .
W1 O1 1.962(6) .
W1 O2 2.224(5) .
O1 C1 1.349(9) .
O2 C8 1.258(10) .
O3 C3 1.359(10) .
O3 C4 1.424(11) .
O4 C9 1.438(10) .
O5 C14 1.487(13) .
O6 C21 1.369(10) .
O6 C25 1.426(10) .
O7 C19 1.348(9) .
N1 C26 1.323(13) .
N1 C29 1.335(14) .
C1 C2 1.387(11) .
C1 C7 1.406(11) .
C2 C3 1.385(11) .
C2 H2 0.9500 .
C3 C5 1.403(12) .
C4 H4A 0.9800 .
C4 H4B 0.9800 .
C4 H4C 0.9800 .
C5 C6 1.356(11) .
C5 H5 0.9500 .
C6 C7 1.418(11) .
C6 H6 0.9500 .
C7 C8 1.440(11) .
C8 C24 1.487(11) 3_655
C9 C10 1.517(12) .
C9 H9A 0.9900 .
C9 H9B 0.9900 .
C10 C13 1.505(13) .
C10 C11 1.508(13) .
C10 C12 1.543(12) .
C11 H11A 0.9800 .
C11 H11B 0.9800 .
C11 H11C 0.9800 .
C12 H12A 0.9800 .
C12 H12B 0.9800 .
C12 H12C 0.9800 .
C13 H13A 0.9800 .
C13 H13B 0.9800 .
C13 H13C 0.9800 .
C14 C15 1.494(14) .
C14 H14A 0.9900 .
C14 H14B 0.9900 .
C15 C18 1.486(15) .
C15 C17 1.501(15) .
C15 C16 1.520(15) .
C16 H16A 0.9800 .
C16 H16B 0.9800 .
C16 H16C 0.9800 .
C17 H17A 0.9800 .
C17 H17B 0.9800 .
C17 H17C 0.9800 .
C18 H18A 0.9800 .
C18 H18B 0.9800 .
C18 H18C 0.9800 .
C19 C20 1.395(11) .
C19 C24 1.398(10) .
C20 C21 1.378(11) .
C20 H20 0.9500 .
C21 C22 1.381(11) .
C22 C23 1.403(11) .
C22 H22 0.9500 .
C23 C24 1.386(11) .
C23 H23 0.9500 .
C24 C8 1.487(11) 3_655
C25 H25A 0.9800 .
C25 H25B 0.9800 .
C25 H25C 0.9800 .
C26 C27 1.360(14) .
C26 H26 0.9500 .
C27 C28 1.356(14) .
C27 H27 0.9500 .
C28 C30 1.356(16) .
C28 H28 0.9500 .
C29 C30 1.389(16) .
C29 H29 0.9500 .
C30 H30 0.9500 .
